data_7049275
loop_
_publ_author_name
'Hong, Dongjing'
'Zhu, Xiancui'
'Wang, Shaowu'
'Wei, Yun'
'Zhou, Shuangliu'
'Huang, Zeming'
'Zhu, Shan'
'Wang, Ruru'
'Yue, Wenrun'
'Mu, Xiaolong'

_publ_section_title
;
 Synthesis, characterization, and reactivity of dinuclear
 organo-rare-earth-metal alkyl complexes supported by
 2-amidate-functionalized indolyl ligands: substituent effects on
 coordination and reactivity.
;
_journal_issue 16
_journal_name_full 'Dalton transactions (Cambridge, England : 2003)'
_journal_page_first 5230
_journal_page_last 5242
_journal_paper_doi 10.1039/c9dt00507b
_journal_volume 48
_journal_year 2019
_chemical_formula_moiety 'C103 H106 N14 O3 Yb2'
_chemical_formula_sum 'C103 H106 N14 O3 Yb2'
_chemical_formula_weight 1934.09
_space_group_crystal_system triclinic
_space_group_IT_number 2
_space_group_name_Hall '-P 1'
_space_group_name_H-M_alt 'P -1'
_symmetry_space_group_name_Hall '-P 1'
_symmetry_space_group_name_H-M 'P -1'
_atom_sites_solution_hydrogens geom
_atom_sites_solution_primary dual
_audit_creation_date 2018-03-26
_audit_creation_method
;
Olex2 1.2
(compiled 2017.08.10 svn.r3458 for OlexSys, GUI svn.r5381)
;
_audit_update_record
;
2018-03-27 deposited with the CCDC.    2019-03-07 downloaded from the CCDC.
;
_cell_angle_alpha 101.4710(10)
_cell_angle_beta 96.2690(10)
_cell_angle_gamma 93.2780(10)
_cell_formula_units_Z 2
_cell_length_a 14.7004(8)
_cell_length_b 14.9519(9)
_cell_length_c 23.7312(14)
_cell_measurement_reflns_used 9915
_cell_measurement_temperature 293(2)
_cell_measurement_theta_max 25.20
_cell_measurement_theta_min 2.38
_cell_volume 5064.6(5)
_computing_cell_refinement 'Bruker SAINT'
_computing_data_collection 'Bruker APEX2'
_computing_data_reduction 'Bruker SAINT'
_computing_molecular_graphics 'Olex2 (Dolomanov et al., 2009)'
_computing_publication_material 'Olex2 (Dolomanov et al., 2009)'
_computing_structure_refinement 'ShelXL (Sheldrick, 2015)'
_computing_structure_solution 'ShelXT (Sheldrick, 2015)'
_diffrn_ambient_temperature 293.15
_diffrn_measured_fraction_theta_full 0.996
_diffrn_measured_fraction_theta_max 0.995
_diffrn_measurement_device_type 'CCD area detector'
_diffrn_measurement_method 'phi and omega scans'
_diffrn_radiation_monochromator graphite
_diffrn_radiation_type MoK\a
_diffrn_radiation_wavelength 0.71073
_diffrn_reflns_av_R_equivalents 0.0916
_diffrn_reflns_av_unetI/netI 0.0770
_diffrn_reflns_Laue_measured_fraction_full 0.996
_diffrn_reflns_Laue_measured_fraction_max 0.995
_diffrn_reflns_limit_h_max 17
_diffrn_reflns_limit_h_min -17
_diffrn_reflns_limit_k_max 18
_diffrn_reflns_limit_k_min -18
_diffrn_reflns_limit_l_max 28
_diffrn_reflns_limit_l_min -28
_diffrn_reflns_number 52092
_diffrn_reflns_point_group_measured_fraction_full 0.996
_diffrn_reflns_point_group_measured_fraction_max 0.995
_diffrn_reflns_theta_full 25.242
_diffrn_reflns_theta_max 25.372
_diffrn_reflns_theta_min 1.394
_exptl_absorpt_coefficient_mu 1.888
_exptl_absorpt_correction_type none
_exptl_crystal_colour colourless
_exptl_crystal_colour_primary colourless
_exptl_crystal_density_diffrn 1.268
_exptl_crystal_description block
_exptl_crystal_F_000 1972
_exptl_crystal_size_max 0.23
_exptl_crystal_size_mid 0.21
_exptl_crystal_size_min 0.2
_refine_diff_density_max 1.562
_refine_diff_density_min -0.925
_refine_diff_density_rms 0.109
_refine_ls_extinction_method none
_refine_ls_goodness_of_fit_ref 0.984
_refine_ls_hydrogen_treatment constr
_refine_ls_matrix_type full
_refine_ls_number_parameters 1099
_refine_ls_number_reflns 18488
_refine_ls_number_restraints 2344
_refine_ls_restrained_S_all 1.021
_refine_ls_R_factor_all 0.0678
_refine_ls_R_factor_gt 0.0461
_refine_ls_shift/su_max 0.002
_refine_ls_shift/su_mean 0.000
_refine_ls_structure_factor_coef Fsqd
_refine_ls_weighting_details 'w=1/[\s^2^(Fo^2^)+(0.0619P)^2^] where P=(Fo^2^+2Fc^2^)/3'
_refine_ls_weighting_scheme calc
_refine_ls_wR_factor_gt 0.1099
_refine_ls_wR_factor_ref 0.1187
_reflns_Friedel_coverage 0.000
_reflns_number_gt 13281
_reflns_number_total 18488
_reflns_threshold_expression 'I > 2\s(I)'
_cod_data_source_file c9dt00507b2.cif
_cod_data_source_block 1ef
_cod_depositor_comments 'Adding full bibliography for 7049263--7049284.cif.'
_cod_database_code 7049275
_shelx_shelxl_version_number 2018/1
_shelx_space_group_comment
;
The symmetry employed for this shelxl refinement is uniquely defined
by the following loop, which should always be used as a source of
symmetry information in preference to the above space-group names.
They are only intended as comments.
;
_shelx_estimated_absorpt_t_max 0.704
_shelx_estimated_absorpt_t_min 0.671
_olex2_refinement_description
;
1. Fixed Uiso
 At 1.2 times of:
  All C(H) groups, All C(H,H) groups
 At 1.5 times of:
  All C(H,H,H) groups
2. Rigid bond restraints
 N4, C30
 with sigma for 1-2 distances of 0.001 and sigma for 1-3 distances of 0.002
 N14, C97
 with sigma for 1-2 distances of 0.001 and sigma for 1-3 distances of 0.002
 C98, C103
 with sigma for 1-2 distances of 0.001 and sigma for 1-3 distances of 0.002
 N9, C74
 with sigma for 1-2 distances of 0.001 and sigma for 1-3 distances of 0.002
 N13, C94
 with sigma for 1-2 distances of 0.001 and sigma for 1-3 distances of 0.002
 C61, C63
 with sigma for 1-2 distances of 0.001 and sigma for 1-3 distances of 0.002
 C100, C101
 with sigma for 1-2 distances of 0.001 and sigma for 1-3 distances of 0.002
 C58, C60
 with sigma for 1-2 distances of 0.001 and sigma for 1-3 distances of 0.002
 C61, C62
 with sigma for 1-2 distances of 0.001 and sigma for 1-3 distances of 0.002
 C98, C99
 with sigma for 1-2 distances of 0.001 and sigma for 1-3 distances of 0.002
3. Uiso/Uaniso restraints and constraints
C98 \\sim C99 \\sim C100 \\sim C101 \\sim C102 \\sim C103 \\sim C1 \\sim C2
\\sim C3 \\sim C4 \\sim C5 \\sim C6 \\sim C7 \\sim C8 \\sim C9 \\sim C10 \\sim
C11 \\sim C12 \\sim C13 \\sim C14 \\sim C15 \\sim C16 \\sim C17 \\sim C18 \\sim
C19 \\sim C20 \\sim C21 \\sim C22 \\sim C23 \\sim C24 \\sim C25 \\sim C26 \\sim
C27 \\sim C28 \\sim C29 \\sim C30 \\sim C31 \\sim C32 \\sim C33 \\sim C34 \\sim
C35 \\sim C36 \\sim C37 \\sim C38 \\sim C39 \\sim C40 \\sim C41 \\sim C42 \\sim
C43 \\sim C44 \\sim C45 \\sim C46 \\sim C47 \\sim C48 \\sim C49 \\sim C50 \\sim
C51 \\sim C52 \\sim C53 \\sim C54 \\sim C55 \\sim C56 \\sim C57 \\sim C58 \\sim
C59 \\sim C60 \\sim C61 \\sim C62 \\sim C63 \\sim C64 \\sim C65 \\sim C66 \\sim
C67 \\sim C68 \\sim C69 \\sim C70 \\sim C71 \\sim C72 \\sim C73 \\sim C74 \\sim
C75 \\sim C76 \\sim C77 \\sim C78 \\sim C79 \\sim C80 \\sim C81 \\sim C82 \\sim
C83 \\sim C84 \\sim C85 \\sim C86 \\sim C87 \\sim C88 \\sim C89 \\sim C90 \\sim
C91 \\sim C92 \\sim C93 \\sim C94 \\sim C95 \\sim C96 \\sim C97: within 3.8A
with sigma of 0.01 and sigma for terminal atoms of 0.02
4.a Ternary CH refined with riding coordinates:
 C16(H16), C19(H19), C37(H37), C40(H40), C58(H58), C61(H61)
4.b Secondary CH2 refined with riding coordinates:
 C67(H67A,H67B), C77(H77A,H77B), C87(H87A,H87B), C97(H97A,H97B)
4.c Aromatic/amide H refined with riding coordinates:
 C99(H99), C100(H100), C101(H101), C102(H102), C103(H103), C2(H2), C4(H4),
 C5(H5), C6(H6), C7(H7), C12(H12), C13(H13), C14(H14), C23(H23), C25(H25),
 C26(H26), C27(H27), C28(H28), C33(H33), C34(H34), C35(H35), C44(H44), C46(H46),
  C47(H47), C48(H48), C49(H49), C54(H54), C55(H55), C56(H56), C64(H64),
 C65(H65), C66(H66), C69(H69), C70(H70), C71(H71), C72(H72), C73(H73), C74(H74),
  C75(H75), C76(H76), C79(H79), C80(H80), C81(H81), C82(H82), C83(H83),
 C84(H84), C85(H85), C86(H86), C89(H89), C90(H90), C91(H91), C92(H92), C93(H93),
  C94(H94), C95(H95), C96(H96)
4.d Fitted hexagon refined as free rotating group:
 C98(C99,C100,C101,C102,C103)
4.e Idealised Me refined as rotating group:
 C17(H17A,H17B,H17C), C18(H18A,H18B,H18C), C20(H20A,H20B,H20C), C21(H21A,H21B,
 H21C), C38(H38A,H38B,H38C), C39(H39A,H39B,H39C), C41(H41A,H41B,H41C), C42(H42A,
 H42B,H42C), C59(H59A,H59B,H59C), C60(H60A,H60B,H60C), C62(H62A,H62B,H62C),
 C63(H63A,H63B,H63C)
;
_olex2_submission_special_instructions 'No special instructions were received'

loop_
_space_group_symop_operation_xyz
'x, y, z'
'-x, -y, -z'

loop_
_atom_site_label
_atom_site_type_symbol
_atom_site_fract_x
_atom_site_fract_y
_atom_site_fract_z
_atom_site_U_iso_or_equiv
_atom_site_adp_type
_atom_site_occupancy
_atom_site_site_symmetry_order
_atom_site_calc_flag
_atom_site_refinement_flags_posn
_atom_site_refinement_flags_adp
C98 C 0.6927(4) 0.7822(4) 0.5497(2) 0.1069(17) Uani 1 1 d . U
C99 C 0.6484(5) 0.7775(4) 0.5980(3) 0.124(2) Uani 1 1 d G U
H99 H 0.641041 0.722116 0.609809 0.149 Uiso 1 1 calc R .
C100 C 0.6153(5) 0.8555(5) 0.6286(2) 0.146(2) Uani 1 1 d G U
H100 H 0.585647 0.852351 0.660888 0.175 Uiso 1 1 calc R .
C101 C 0.6263(5) 0.9382(4) 0.6109(3) 0.150(2) Uani 1 1 d G U
H101 H 0.604109 0.990450 0.631339 0.180 Uiso 1 1 calc R .
C102 C 0.6706(5) 0.9430(4) 0.5626(3) 0.151(2) Uani 1 1 d G U
H102 H 0.677964 0.998314 0.550709 0.181 Uiso 1 1 calc R .
C103 C 0.7038(4) 0.8649(5) 0.5320(2) 0.1249(19) Uani 1 1 d G U
H103 H 0.733359 0.868080 0.499629 0.150 Uiso 1 1 calc R .
C1 C 0.4836(4) 0.6944(3) 0.1600(2) 0.0427(11) Uani 1 1 d . U
C2 C 0.4657(4) 0.7724(4) 0.1420(2) 0.0493(11) Uani 1 1 d . U
H2 H 0.507258 0.822155 0.142964 0.059 Uiso 1 1 calc R .
C3 C 0.3702(4) 0.7632(4) 0.1211(2) 0.0479(11) Uani 1 1 d . U
C4 C 0.3109(4) 0.8191(4) 0.0979(3) 0.0598(13) Uani 1 1 d . U
H4 H 0.332415 0.875761 0.091913 0.072 Uiso 1 1 calc R .
C5 C 0.2198(4) 0.7889(4) 0.0839(3) 0.0653(14) Uani 1 1 d . U
H5 H 0.179547 0.825919 0.068294 0.078 Uiso 1 1 calc R .
C6 C 0.1858(5) 0.7037(4) 0.0924(3) 0.0697(15) Uani 1 1 d . U
H6 H 0.123574 0.685196 0.082874 0.084 Uiso 1 1 calc R .
C7 C 0.2443(4) 0.6477(4) 0.1148(3) 0.0592(13) Uani 1 1 d . U
H7 H 0.222120 0.590982 0.120408 0.071 Uiso 1 1 calc R .
C8 C 0.3366(4) 0.6764(4) 0.1289(2) 0.0462(11) Uani 1 1 d . U
C9 C 0.5688(3) 0.6664(3) 0.1894(2) 0.0409(10) Uani 1 1 d . U
C10 C 0.6505(4) 0.8130(4) 0.2264(2) 0.0492(11) Uani 1 1 d . U
C11 C 0.7124(4) 0.8451(4) 0.1924(3) 0.0565(12) Uani 1 1 d . U
C12 C 0.7264(5) 0.9400(4) 0.1983(3) 0.0683(14) Uani 1 1 d . U
H12 H 0.765878 0.963488 0.175723 0.082 Uiso 1 1 calc R .
C13 C 0.6837(5) 0.9988(4) 0.2363(3) 0.0716(15) Uani 1 1 d . U
H13 H 0.694207 1.061618 0.239182 0.086 Uiso 1 1 calc R .
C14 C 0.6249(5) 0.9662(4) 0.2706(3) 0.0699(15) Uani 1 1 d . U
H14 H 0.596842 1.007294 0.296640 0.084 Uiso 1 1 calc R .
C15 C 0.6073(4) 0.8721(4) 0.2664(3) 0.0573(12) Uani 1 1 d . U
C16 C 0.7629(4) 0.7782(4) 0.1521(3) 0.0608(13) Uani 1 1 d . U
H16 H 0.770833 0.724850 0.169835 0.073 Uiso 1 1 calc R .
C17 C 0.8570(5) 0.8159(6) 0.1457(4) 0.101(2) Uani 1 1 d . U
H17A H 0.851996 0.864804 0.125050 0.151 Uiso 1 1 calc GR .
H17B H 0.888676 0.768278 0.124567 0.151 Uiso 1 1 calc GR .
H17C H 0.890587 0.838645 0.183342 0.151 Uiso 1 1 calc GR .
C18 C 0.7057(5) 0.7442(5) 0.0937(3) 0.0825(19) Uani 1 1 d . U
H18A H 0.701564 0.793278 0.073117 0.124 Uiso 1 1 calc GR .
H18B H 0.645190 0.722788 0.099320 0.124 Uiso 1 1 calc GR .
H18C H 0.734117 0.694884 0.071575 0.124 Uiso 1 1 calc GR .
C19 C 0.5443(4) 0.8396(4) 0.3049(3) 0.0648(14) Uani 1 1 d . U
H19 H 0.543840 0.772713 0.297900 0.078 Uiso 1 1 calc R .
C20 C 0.5786(5) 0.8773(5) 0.3703(3) 0.090(2) Uani 1 1 d . U
H20A H 0.641388 0.864458 0.378285 0.135 Uiso 1 1 calc GR .
H20B H 0.541404 0.848384 0.393467 0.135 Uiso 1 1 calc GR .
H20C H 0.574103 0.942264 0.379384 0.135 Uiso 1 1 calc GR .
C21 C 0.4448(5) 0.8631(5) 0.2907(3) 0.089(2) Uani 1 1 d . U
H21A H 0.443115 0.928283 0.296103 0.134 Uiso 1 1 calc GR .
H21B H 0.406619 0.840345 0.315904 0.134 Uiso 1 1 calc GR .
H21C H 0.422659 0.835191 0.251143 0.134 Uiso 1 1 calc GR .
C22 C 0.5243(4) 0.3410(4) 0.2489(2) 0.0491(11) Uani 1 1 d . U
C23 C 0.5378(4) 0.2505(4) 0.2491(3) 0.0580(12) Uani 1 1 d . U
H23 H 0.590251 0.228006 0.264887 0.070 Uiso 1 1 calc R .
C24 C 0.4569(4) 0.1989(4) 0.2208(3) 0.0550(12) Uani 1 1 d . U
C25 C 0.4281(5) 0.1047(4) 0.2067(3) 0.0643(14) Uani 1 1 d . U
H25 H 0.467472 0.061617 0.215658 0.077 Uiso 1 1 calc R .
C26 C 0.3415(5) 0.0780(4) 0.1796(3) 0.0667(14) Uani 1 1 d . U
H26 H 0.321545 0.016090 0.170612 0.080 Uiso 1 1 calc R .
C27 C 0.2824(5) 0.1411(4) 0.1652(3) 0.0697(14) Uani 1 1 d . U
H27 H 0.223277 0.120464 0.147496 0.084 Uiso 1 1 calc R .
C28 C 0.3085(4) 0.2340(4) 0.1765(3) 0.0601(13) Uani 1 1 d . U
H28 H 0.268529 0.275363 0.165700 0.072 Uiso 1 1 calc R .
C29 C 0.3967(4) 0.2635(4) 0.2045(2) 0.0491(11) Uani 1 1 d . U
C30 C 0.5843(4) 0.4248(4) 0.2702(2) 0.0459(10) Uani 1 1 d . U
C31 C 0.7187(4) 0.3630(4) 0.3061(3) 0.0603(12) Uani 1 1 d . U
C32 C 0.7705(4) 0.3108(4) 0.2696(3) 0.0642(13) Uani 1 1 d . U
C33 C 0.8153(5) 0.2403(5) 0.2887(3) 0.0771(15) Uani 1 1 d . U
H33 H 0.850320 0.204155 0.264352 0.092 Uiso 1 1 calc R .
C34 C 0.8081(5) 0.2239(5) 0.3428(3) 0.0826(16) Uani 1 1 d . U
H34 H 0.836545 0.175283 0.354233 0.099 Uiso 1 1 calc R .
C35 C 0.7599(5) 0.2779(5) 0.3800(3) 0.0816(16) Uani 1 1 d . U
H35 H 0.758207 0.266890 0.417119 0.098 Uiso 1 1 calc R .
C36 C 0.7126(4) 0.3497(4) 0.3639(3) 0.0658(13) Uani 1 1 d . U
C37 C 0.7797(5) 0.3261(4) 0.2085(3) 0.0683(14) Uani 1 1 d . U
H37 H 0.745377 0.378742 0.203332 0.082 Uiso 1 1 calc R .
C38 C 0.7391(6) 0.2469(5) 0.1625(3) 0.099(2) Uani 1 1 d . U
H38A H 0.775168 0.195595 0.163746 0.148 Uiso 1 1 calc GR .
H38B H 0.738581 0.263029 0.125328 0.148 Uiso 1 1 calc GR .
H38C H 0.677426 0.230914 0.168875 0.148 Uiso 1 1 calc GR .
C39 C 0.8789(5) 0.3495(5) 0.2000(3) 0.0848(19) Uani 1 1 d . U
H39A H 0.912204 0.295802 0.198060 0.127 Uiso 1 1 calc GR .
H39B H 0.906848 0.396257 0.232020 0.127 Uiso 1 1 calc GR .
H39C H 0.880183 0.371255 0.164657 0.127 Uiso 1 1 calc GR .
C40 C 0.6586(5) 0.4098(5) 0.4059(3) 0.0726(15) Uani 1 1 d . U
H40 H 0.651889 0.467193 0.392435 0.087 Uiso 1 1 calc R .
C41 C 0.7061(6) 0.4339(6) 0.4670(3) 0.104(2) Uani 1 1 d . U
H41A H 0.699363 0.382293 0.485048 0.156 Uiso 1 1 calc GR .
H41B H 0.679181 0.484924 0.488420 0.156 Uiso 1 1 calc GR .
H41C H 0.770174 0.449940 0.466486 0.156 Uiso 1 1 calc GR .
C42 C 0.5631(5) 0.3661(6) 0.4055(3) 0.097(2) Uani 1 1 d . U
H42A H 0.531243 0.354980 0.366900 0.146 Uiso 1 1 calc GR .
H42B H 0.530132 0.406356 0.431172 0.146 Uiso 1 1 calc GR .
H42C H 0.567284 0.309101 0.418060 0.146 Uiso 1 1 calc GR .
C43 C 0.8827(4) 0.6073(4) 0.2288(2) 0.0464(11) Uani 1 1 d . U
C44 C 0.9453(4) 0.6009(4) 0.1894(2) 0.0527(12) Uani 1 1 d . U
H44 H 1.006917 0.622624 0.196525 0.063 Uiso 1 1 calc R .
C45 C 0.8971(4) 0.5550(4) 0.1364(2) 0.0520(12) Uani 1 1 d . U
C46 C 0.9218(4) 0.5283(4) 0.0792(2) 0.0599(13) Uani 1 1 d . U
H46 H 0.980759 0.542324 0.071054 0.072 Uiso 1 1 calc R .
C47 C 0.8559(4) 0.4813(4) 0.0367(3) 0.0653(14) Uani 1 1 d . U
H47 H 0.871605 0.461484 -0.000421 0.078 Uiso 1 1 calc R .
C48 C 0.7659(5) 0.4623(4) 0.0473(3) 0.0641(14) Uani 1 1 d . U
H48 H 0.722733 0.431614 0.017001 0.077 Uiso 1 1 calc R .
C49 C 0.7403(4) 0.4883(4) 0.1017(2) 0.0537(12) Uani 1 1 d . U
H49 H 0.680320 0.475503 0.108570 0.064 Uiso 1 1 calc R .
C50 C 0.8061(4) 0.5343(4) 0.1467(2) 0.0491(11) Uani 1 1 d . U
C51 C 0.8909(4) 0.6517(4) 0.2914(2) 0.0506(11) Uani 1 1 d . U
C52 C 0.9673(4) 0.7218(5) 0.3794(3) 0.0653(13) Uani 1 1 d . U
C53 C 0.9895(4) 0.6635(5) 0.4180(3) 0.0706(14) Uani 1 1 d . U
C54 C 0.9917(5) 0.7001(6) 0.4773(3) 0.0849(17) Uani 1 1 d . U
H54 H 1.004246 0.662559 0.503683 0.102 Uiso 1 1 calc R .
C55 C 0.9762(5) 0.7886(6) 0.4974(3) 0.0872(17) Uani 1 1 d . U
H55 H 0.977737 0.810644 0.537000 0.105 Uiso 1 1 calc R .
C56 C 0.9586(5) 0.8452(6) 0.4602(3) 0.0873(17) Uani 1 1 d . U
H56 H 0.949506 0.906012 0.475041 0.105 Uiso 1 1 calc R .
C57 C 0.9534(5) 0.8148(5) 0.3991(3) 0.0757(15) Uani 1 1 d . U
C58 C 1.0072(5) 0.5666(5) 0.3961(3) 0.0805(16) Uani 1 1 d . U
H58 H 1.025423 0.561910 0.357165 0.097 Uiso 1 1 calc R .
C59 C 0.9222(6) 0.5021(6) 0.3912(4) 0.105(2) Uani 1 1 d . U
H59A H 0.892969 0.517270 0.425782 0.157 Uiso 1 1 calc GR .
H59B H 0.939226 0.440252 0.386526 0.157 Uiso 1 1 calc GR .
H59C H 0.880415 0.507819 0.358348 0.157 Uiso 1 1 calc GR .
C60 C 1.0835(6) 0.5353(6) 0.4328(4) 0.106(2) Uani 1 1 d . U
H60A H 1.137617 0.576169 0.436467 0.159 Uiso 1 1 calc GR .
H60B H 1.096076 0.474583 0.415019 0.159 Uiso 1 1 calc GR .
H60C H 1.065672 0.535202 0.470547 0.159 Uiso 1 1 calc GR .
C61 C 0.9348(6) 0.8778(5) 0.3580(3) 0.0935(18) Uani 1 1 d . U
H61 H 0.951149 0.847826 0.320270 0.112 Uiso 1 1 calc R .
C62 C 0.9911(7) 0.9693(6) 0.3764(5) 0.138(3) Uani 1 1 d . U
H62A H 0.979664 0.998442 0.414486 0.207 Uiso 1 1 calc GR .
H62B H 0.974114 1.007656 0.349564 0.207 Uiso 1 1 calc GR .
H62C H 1.055150 0.959765 0.376624 0.207 Uiso 1 1 calc GR .
C63 C 0.8335(6) 0.8941(6) 0.3498(4) 0.114(2) Uani 1 1 d . U
H63A H 0.798030 0.836811 0.334657 0.171 Uiso 1 1 calc GR .
H63B H 0.823642 0.934307 0.323211 0.171 Uiso 1 1 calc GR .
H63C H 0.814934 0.921606 0.386456 0.171 Uiso 1 1 calc GR .
C64 C 0.5013(4) 0.3231(4) 0.0972(2) 0.0523(12) Uani 1 1 d . U
H64 H 0.510725 0.292728 0.127654 0.063 Uiso 1 1 calc R .
C65 C 0.4690(4) 0.4245(4) 0.0485(2) 0.0544(13) Uani 1 1 d . U
H65 H 0.451166 0.478604 0.038617 0.065 Uiso 1 1 calc R .
C66 C 0.4965(4) 0.3520(4) 0.0114(3) 0.0597(14) Uani 1 1 d . U
H66 H 0.500845 0.347047 -0.027932 0.072 Uiso 1 1 calc R .
C67 C 0.5442(4) 0.1967(4) 0.0225(3) 0.0643(13) Uani 1 1 d . U
H67A H 0.580934 0.177013 0.053570 0.077 Uiso 1 1 calc R .
H67B H 0.582274 0.199268 -0.008165 0.077 Uiso 1 1 calc R .
C68 C 0.4639(5) 0.1272(4) -0.0005(3) 0.0614(13) Uani 1 1 d . U
C69 C 0.4627(5) 0.0679(4) -0.0536(3) 0.0662(14) Uani 1 1 d . U
H69 H 0.511392 0.073121 -0.074981 0.079 Uiso 1 1 calc R .
C70 C 0.3927(5) 0.0021(4) -0.0755(3) 0.0776(16) Uani 1 1 d . U
H70 H 0.393595 -0.036404 -0.111369 0.093 Uiso 1 1 calc R .
C71 C 0.3217(6) -0.0066(5) -0.0444(4) 0.0854(18) Uani 1 1 d . U
H71 H 0.273091 -0.050373 -0.059456 0.102 Uiso 1 1 calc R .
C72 C 0.3212(6) 0.0486(5) 0.0089(4) 0.0858(17) Uani 1 1 d . U
H72 H 0.272902 0.041527 0.030279 0.103 Uiso 1 1 calc R .
C73 C 0.3924(5) 0.1150(4) 0.0310(3) 0.0775(15) Uani 1 1 d . U
H73 H 0.392061 0.151822 0.067512 0.093 Uiso 1 1 calc R .
C74 C 0.2472(4) 0.4008(4) 0.0951(3) 0.0565(12) Uani 1 1 d . U
H74 H 0.284526 0.384746 0.066051 0.068 Uiso 1 1 calc R .
C75 C 0.1254(5) 0.4141(5) 0.1401(3) 0.0724(15) Uani 1 1 d . U
H75 H 0.065286 0.409993 0.148710 0.087 Uiso 1 1 calc R .
C76 C 0.2003(4) 0.4513(4) 0.1763(3) 0.0637(14) Uani 1 1 d . U
H76 H 0.199739 0.478864 0.215018 0.076 Uiso 1 1 calc R .
C77 C 0.0982(5) 0.3331(5) 0.0342(3) 0.0873(16) Uani 1 1 d . U
H77A H 0.136651 0.318168 0.003444 0.105 Uiso 1 1 calc R .
H77B H 0.052073 0.371500 0.021947 0.105 Uiso 1 1 calc R .
C78 C 0.0521(5) 0.2467(5) 0.0447(3) 0.0832(16) Uani 1 1 d . U
C79 C 0.0979(6) 0.1744(6) 0.0498(4) 0.1071(19) Uani 1 1 d . U
H79 H 0.160754 0.177375 0.047743 0.128 Uiso 1 1 calc R .
C80 C 0.0549(7) 0.0958(7) 0.0581(4) 0.121(2) Uani 1 1 d . U
H80 H 0.087579 0.044490 0.058759 0.145 Uiso 1 1 calc R .
C81 C -0.0371(7) 0.0919(7) 0.0654(4) 0.117(2) Uani 1 1 d . U
H81 H -0.065279 0.041723 0.076244 0.140 Uiso 1 1 calc R .
C82 C -0.0851(7) 0.1640(6) 0.0561(4) 0.113(2) Uani 1 1 d . U
H82 H -0.148426 0.160333 0.056141 0.136 Uiso 1 1 calc R .
C83 C -0.0403(5) 0.2423(6) 0.0467(4) 0.0971(18) Uani 1 1 d . U
H83 H -0.073207 0.292082 0.041696 0.116 Uiso 1 1 calc R .
C84 C 0.3156(4) 0.6393(4) 0.2829(3) 0.0606(13) Uani 1 1 d . U
H84 H 0.314280 0.683689 0.260518 0.073 Uiso 1 1 calc R .
C85 C 0.3435(4) 0.5187(5) 0.3150(3) 0.0655(15) Uani 1 1 d . U
H85 H 0.365415 0.462867 0.318917 0.079 Uiso 1 1 calc R .
C86 C 0.2929(5) 0.5685(5) 0.3515(3) 0.0738(16) Uani 1 1 d . U
H86 H 0.273692 0.553337 0.384713 0.089 Uiso 1 1 calc R .
C87 C 0.2232(5) 0.7205(5) 0.3557(3) 0.0778(15) Uani 1 1 d . U
H87A H 0.161286 0.696617 0.358147 0.093 Uiso 1 1 calc R .
H87B H 0.219042 0.763476 0.330067 0.093 Uiso 1 1 calc R .
C88 C 0.2652(5) 0.7700(5) 0.4145(3) 0.0736(15) Uani 1 1 d . U
C89 C 0.2105(6) 0.8144(5) 0.4525(3) 0.0876(17) Uani 1 1 d . U
H89 H 0.147336 0.811481 0.442346 0.105 Uiso 1 1 calc R .
C90 C 0.2512(6) 0.8652(6) 0.5079(4) 0.0973(18) Uani 1 1 d . U
H90 H 0.214276 0.895403 0.533660 0.117 Uiso 1 1 calc R .
C91 C 0.3413(6) 0.8697(5) 0.5228(4) 0.0976(19) Uani 1 1 d . U
H91 H 0.366365 0.902613 0.559217 0.117 Uiso 1 1 calc R .
C92 C 0.3978(6) 0.8271(5) 0.4861(4) 0.0963(19) Uani 1 1 d . U
H92 H 0.460949 0.832053 0.496807 0.116 Uiso 1 1 calc R .
C93 C 0.3593(5) 0.7757(5) 0.4319(3) 0.0847(16) Uani 1 1 d . U
H93 H 0.397265 0.744905 0.407072 0.102 Uiso 1 1 calc R .
C94 C 0.7104(5) 0.6740(5) 0.4070(2) 0.0736(16) Uani 1 1 d . U
H94 H 0.771917 0.688768 0.404520 0.088 Uiso 1 1 calc R .
C95 C 0.5672(5) 0.6340(4) 0.3846(3) 0.0652(14) Uani 1 1 d . U
H95 H 0.510358 0.614385 0.363013 0.078 Uiso 1 1 calc R .
C96 C 0.5820(5) 0.6541(5) 0.4423(3) 0.0855(17) Uani 1 1 d . U
H96 H 0.538767 0.652509 0.467953 0.103 Uiso 1 1 calc R .
C97 C 0.7253(6) 0.7050(6) 0.5145(3) 0.1001(18) Uani 1 1 d . U
H97A H 0.720996 0.653511 0.533561 0.120 Uiso 1 1 calc R .
H97B H 0.789713 0.718640 0.511433 0.120 Uiso 1 1 calc R .
N1 N 0.4079(3) 0.6317(3) 0.15277(18) 0.0422(10) Uani 1 1 d . .
N2 N 0.6373(3) 0.7159(3) 0.22147(17) 0.0389(10) Uani 1 1 d . .
N3 N 0.4378(3) 0.3521(3) 0.22150(18) 0.0436(10) Uani 1 1 d . .
N4 N 0.6706(3) 0.4365(3) 0.28986(18) 0.0445(10) Uani 1 1 d . U
N5 N 0.7964(3) 0.5664(3) 0.20353(17) 0.0406(10) Uani 1 1 d . .
N6 N 0.9665(3) 0.6872(3) 0.3197(2) 0.0519(12) Uani 1 1 d . .
N7 N 0.4717(3) 0.4048(3) 0.10304(18) 0.0438(10) Uani 1 1 d . .
N8 N 0.5164(3) 0.2879(3) 0.04401(19) 0.0513(12) Uani 1 1 d . .
N9 N 0.2774(3) 0.4437(3) 0.1492(2) 0.0495(11) Uani 1 1 d . U
N10 N 0.1555(3) 0.3838(4) 0.0882(2) 0.0639(14) Uani 1 1 d . .
N11 N 0.3578(3) 0.5636(3) 0.27070(18) 0.0481(11) Uani 1 1 d . .
N12 N 0.2749(3) 0.6452(4) 0.3310(2) 0.0630(14) Uani 1 1 d . .
N13 N 0.6475(3) 0.6463(3) 0.36134(19) 0.0515(11) Uani 1 1 d . U
N14 N 0.6756(4) 0.6780(4) 0.4560(2) 0.0784(17) Uani 1 1 d . U
O1 O 0.5692(2) 0.5770(2) 0.18556(13) 0.0357(7) Uani 1 1 d . .
O2 O 0.5452(2) 0.5009(2) 0.26521(14) 0.0391(8) Uani 1 1 d . .
O3 O 0.8122(2) 0.6474(3) 0.31339(14) 0.0502(9) Uani 1 1 d . .
Yb1 Yb 0.43430(2) 0.49700(2) 0.19048(2) 0.03556(8) Uani 1 1 d . .
Yb2 Yb 0.68439(2) 0.58856(2) 0.26473(2) 0.03651(8) Uani 1 1 d . .

loop_
_atom_site_aniso_label
_atom_site_aniso_U_11
_atom_site_aniso_U_22
_atom_site_aniso_U_33
_atom_site_aniso_U_23
_atom_site_aniso_U_13
_atom_site_aniso_U_12
C98 0.104(4) 0.134(4) 0.065(3) -0.016(3) 0.009(3) -0.001(4)
C99 0.124(4) 0.153(4) 0.079(3) -0.020(3) 0.028(3) -0.001(4)
C100 0.144(4) 0.168(4) 0.104(4) -0.022(4) 0.018(4) 0.003(4)
C101 0.153(5) 0.163(4) 0.114(4) -0.020(4) 0.016(4) 0.018(5)
C102 0.154(5) 0.163(5) 0.115(4) -0.010(4) 0.002(4) 0.010(4)
C103 0.131(4) 0.140(4) 0.089(3) -0.004(3) 0.009(3) 0.003(4)
C1 0.040(2) 0.045(2) 0.040(2) 0.0071(19) -0.0013(19) 0.000(2)
C2 0.051(2) 0.046(2) 0.050(2) 0.012(2) 0.000(2) -0.001(2)
C3 0.050(2) 0.049(2) 0.043(2) 0.008(2) -0.001(2) 0.011(2)
C4 0.059(3) 0.057(3) 0.060(3) 0.008(2) -0.003(2) 0.010(2)
C5 0.062(3) 0.061(3) 0.069(3) 0.009(3) -0.010(3) 0.012(3)
C6 0.055(3) 0.065(3) 0.080(3) 0.004(3) -0.014(3) 0.008(3)
C7 0.050(2) 0.056(2) 0.065(3) 0.007(2) -0.011(2) 0.000(2)
C8 0.046(2) 0.046(2) 0.044(2) 0.008(2) -0.004(2) 0.002(2)
C9 0.040(2) 0.044(2) 0.040(2) 0.0080(19) 0.0119(19) -0.0010(19)
C10 0.048(2) 0.045(2) 0.053(2) 0.013(2) -0.001(2) -0.006(2)
C11 0.055(3) 0.050(2) 0.061(3) 0.012(2) -0.001(2) -0.008(2)
C12 0.067(3) 0.059(3) 0.079(3) 0.023(3) 0.003(3) -0.014(3)
C13 0.075(3) 0.052(3) 0.082(3) 0.011(3) -0.005(3) -0.007(3)
C14 0.071(3) 0.056(3) 0.074(3) 0.001(3) -0.003(3) 0.002(3)
C15 0.059(3) 0.047(2) 0.062(3) 0.007(2) 0.002(2) -0.004(2)
C16 0.056(3) 0.062(3) 0.067(3) 0.023(3) 0.010(3) -0.010(2)
C17 0.074(5) 0.114(5) 0.115(5) 0.019(4) 0.029(4) -0.002(4)
C18 0.074(4) 0.099(5) 0.073(4) 0.011(4) 0.020(4) 0.008(4)
C19 0.068(3) 0.055(3) 0.066(3) -0.001(2) 0.008(3) -0.001(3)
C20 0.090(5) 0.099(5) 0.075(4) 0.002(4) 0.016(4) -0.003(4)
C21 0.078(4) 0.100(4) 0.082(4) -0.001(4) 0.017(4) 0.004(4)
C22 0.051(2) 0.050(2) 0.048(2) 0.018(2) 0.005(2) -0.005(2)
C23 0.060(2) 0.053(2) 0.063(2) 0.023(2) 0.001(2) -0.002(2)
C24 0.059(3) 0.049(2) 0.057(3) 0.014(2) 0.006(2) -0.007(2)
C25 0.073(3) 0.054(3) 0.067(3) 0.019(2) 0.007(3) -0.006(2)
C26 0.075(3) 0.050(3) 0.074(3) 0.014(3) 0.008(3) -0.014(3)
C27 0.068(3) 0.061(3) 0.073(3) 0.008(3) 0.006(3) -0.019(3)
C28 0.058(3) 0.056(2) 0.065(3) 0.016(2) 0.003(2) -0.010(2)
C29 0.055(2) 0.046(2) 0.049(2) 0.017(2) 0.009(2) -0.010(2)
C30 0.0449(18) 0.053(2) 0.043(2) 0.0222(19) -0.0011(19) -0.001(2)
C31 0.059(2) 0.062(2) 0.063(2) 0.028(2) -0.006(2) -0.002(2)
C32 0.060(3) 0.062(3) 0.072(3) 0.024(2) -0.003(2) 0.006(2)
C33 0.076(3) 0.070(3) 0.089(3) 0.029(3) 0.002(3) 0.011(3)
C34 0.084(3) 0.076(3) 0.091(3) 0.036(3) -0.006(3) 0.011(3)
C35 0.087(3) 0.085(3) 0.078(3) 0.040(3) -0.005(3) 0.005(3)
C36 0.063(3) 0.070(3) 0.068(3) 0.031(2) -0.005(2) 0.001(2)
C37 0.069(3) 0.062(3) 0.075(3) 0.017(3) 0.005(3) 0.014(3)
C38 0.094(5) 0.106(5) 0.092(5) 0.013(4) 0.008(4) 0.006(4)
C39 0.086(4) 0.081(4) 0.091(4) 0.024(4) 0.015(4) 0.001(4)
C40 0.075(3) 0.086(3) 0.063(3) 0.032(3) 0.003(3) 0.001(3)
C41 0.104(5) 0.123(5) 0.080(5) 0.019(4) 0.001(4) -0.011(5)
C42 0.085(5) 0.119(5) 0.086(4) 0.024(4) 0.009(4) -0.002(4)
C43 0.045(2) 0.055(2) 0.040(2) 0.013(2) 0.006(2) 0.000(2)
C44 0.045(3) 0.065(3) 0.048(2) 0.010(2) 0.008(2) 0.001(2)
C45 0.054(3) 0.059(3) 0.042(2) 0.009(2) 0.007(2) 0.003(2)
C46 0.060(3) 0.071(3) 0.049(3) 0.010(2) 0.015(2) 0.000(2)
C47 0.070(3) 0.078(3) 0.045(3) 0.003(2) 0.015(3) -0.001(3)
C48 0.068(3) 0.077(3) 0.042(3) 0.003(3) 0.004(3) 0.002(3)
C49 0.051(3) 0.063(3) 0.046(2) 0.008(2) 0.004(2) 0.004(2)
C50 0.051(2) 0.055(2) 0.042(2) 0.011(2) 0.006(2) 0.002(2)
C51 0.047(2) 0.062(2) 0.042(2) 0.015(2) 0.000(2) -0.003(2)
C52 0.049(2) 0.090(3) 0.050(2) 0.008(2) -0.003(2) -0.012(2)
C53 0.060(3) 0.098(3) 0.050(3) 0.014(3) -0.001(2) -0.015(3)
C54 0.071(3) 0.116(4) 0.061(3) 0.015(3) -0.003(3) -0.015(3)
C55 0.075(3) 0.116(4) 0.061(3) 0.006(3) 0.003(3) -0.021(3)
C56 0.073(3) 0.101(4) 0.073(3) -0.006(3) -0.003(3) -0.011(3)
C57 0.063(3) 0.094(3) 0.060(3) 0.003(3) -0.003(3) -0.013(3)
C58 0.072(3) 0.102(4) 0.066(3) 0.027(3) -0.005(3) -0.010(3)
C59 0.084(5) 0.114(5) 0.112(5) 0.035(4) -0.018(4) -0.007(4)
C60 0.082(5) 0.142(6) 0.095(5) 0.040(4) -0.011(4) 0.006(4)
C61 0.092(3) 0.100(4) 0.076(4) -0.001(3) -0.006(3) -0.003(3)
C62 0.138(6) 0.119(5) 0.142(6) 0.018(5) -0.010(6) -0.034(4)
C63 0.098(3) 0.121(5) 0.114(5) 0.018(4) -0.014(4) 0.008(4)
C64 0.063(3) 0.046(2) 0.048(3) 0.013(2) 0.007(2) -0.001(2)
C65 0.069(3) 0.048(3) 0.047(3) 0.014(2) 0.007(3) -0.002(3)
C66 0.074(3) 0.054(3) 0.050(3) 0.008(3) 0.010(3) -0.004(3)
C67 0.074(3) 0.052(3) 0.065(3) 0.003(2) 0.013(3) 0.006(2)
C68 0.072(3) 0.046(2) 0.065(3) 0.008(2) 0.007(3) 0.008(2)
C69 0.083(3) 0.050(3) 0.066(3) 0.016(2) 0.008(3) 0.004(3)
C70 0.092(4) 0.054(3) 0.080(3) 0.005(3) 0.000(3) 0.003(3)
C71 0.088(4) 0.061(3) 0.099(4) 0.008(3) -0.003(3) -0.003(3)
C72 0.085(3) 0.070(3) 0.097(4) 0.006(3) 0.015(3) -0.001(3)
C73 0.083(3) 0.062(3) 0.082(3) 0.002(3) 0.012(3) -0.005(3)
C74 0.046(3) 0.068(3) 0.050(2) 0.010(2) -0.002(2) -0.017(2)
C75 0.053(3) 0.086(3) 0.073(3) 0.015(3) -0.002(3) -0.020(3)
C76 0.054(3) 0.074(3) 0.060(3) 0.013(2) -0.001(2) -0.009(3)
C77 0.065(3) 0.101(3) 0.082(3) 0.008(3) -0.012(3) -0.025(3)
C78 0.061(3) 0.091(3) 0.085(3) 0.006(3) -0.010(3) -0.018(3)
C79 0.081(3) 0.105(4) 0.119(4) 0.006(3) -0.011(3) -0.022(3)
C80 0.098(4) 0.114(4) 0.134(4) 0.012(4) -0.014(4) -0.015(4)
C81 0.098(4) 0.113(4) 0.130(4) 0.022(4) -0.008(4) -0.029(4)
C82 0.086(4) 0.115(4) 0.125(4) 0.008(4) 0.002(4) -0.026(3)
C83 0.069(3) 0.100(4) 0.110(4) 0.008(3) 0.001(3) -0.022(3)
C84 0.056(3) 0.072(3) 0.052(3) 0.006(2) 0.012(2) 0.003(3)
C85 0.068(3) 0.075(3) 0.055(3) 0.011(3) 0.019(3) 0.001(3)
C86 0.077(3) 0.087(3) 0.060(3) 0.011(3) 0.032(3) 0.002(3)
C87 0.071(3) 0.088(3) 0.071(3) -0.002(3) 0.022(3) 0.014(3)
C88 0.072(3) 0.081(3) 0.066(3) 0.003(3) 0.029(3) -0.001(3)
C89 0.082(3) 0.093(3) 0.082(3) -0.005(3) 0.030(3) 0.006(3)
C90 0.098(4) 0.102(4) 0.083(3) -0.012(3) 0.029(3) 0.009(3)
C91 0.104(4) 0.094(4) 0.081(4) -0.011(3) 0.012(4) -0.007(4)
C92 0.092(4) 0.101(4) 0.087(4) 0.000(3) 0.009(3) -0.002(3)
C93 0.084(3) 0.091(3) 0.075(3) 0.002(3) 0.021(3) 0.003(3)
C94 0.064(3) 0.108(4) 0.037(3) -0.009(3) 0.003(2) -0.002(3)
C95 0.060(3) 0.086(3) 0.046(3) 0.004(3) 0.008(2) 0.001(3)
C96 0.080(3) 0.117(4) 0.051(3) -0.005(3) 0.018(3) 0.002(3)
C97 0.104(4) 0.133(4) 0.048(2) -0.009(3) -0.001(3) 0.007(3)
N1 0.036(2) 0.041(2) 0.046(3) 0.0062(19) -0.003(2) -0.0019(19)
N2 0.035(2) 0.038(2) 0.040(2) 0.0041(18) 0.0008(19) -0.0044(18)
N3 0.045(3) 0.038(2) 0.047(3) 0.0102(19) 0.006(2) -0.0078(19)
N4 0.0422(18) 0.048(2) 0.043(2) 0.012(2) 0.0021(19) 0.000(2)
N5 0.036(2) 0.049(2) 0.035(2) 0.0040(19) 0.0033(18) 0.0004(19)
N6 0.040(3) 0.057(3) 0.052(3) 0.007(2) -0.015(2) -0.001(2)
N7 0.053(3) 0.036(2) 0.040(2) 0.0047(19) 0.007(2) -0.007(2)
N8 0.064(3) 0.042(3) 0.044(3) -0.001(2) 0.010(2) 0.003(2)
N9 0.043(3) 0.050(3) 0.051(2) 0.006(2) 0.000(2) -0.013(2)
N10 0.040(3) 0.084(4) 0.063(3) 0.018(3) -0.008(2) -0.017(3)
N11 0.042(3) 0.058(3) 0.041(3) 0.002(2) 0.011(2) 0.000(2)
N12 0.054(3) 0.080(4) 0.053(3) 0.001(3) 0.019(3) 0.010(3)
N13 0.046(3) 0.066(3) 0.037(2) 0.000(2) 0.0075(17) -0.002(2)
N14 0.059(4) 0.125(5) 0.045(3) -0.001(3) 0.009(2) 0.012(3)
O1 0.0356(18) 0.0348(18) 0.0369(18) 0.0078(14) 0.0050(15) 0.0008(14)
O2 0.0352(19) 0.044(2) 0.0363(18) 0.0102(15) -0.0022(15) -0.0021(15)
O3 0.040(2) 0.070(2) 0.0336(19) -0.0010(17) 0.0035(16) -0.0078(18)
Yb1 0.03333(13) 0.03734(13) 0.03311(13) 0.00425(9) 0.00044(9) -0.00384(9)
Yb2 0.03269(13) 0.04247(14) 0.03164(12) 0.00472(9) 0.00032(9) -0.00254(10)

loop_
_atom_type_symbol
_atom_type_description
_atom_type_scat_dispersion_real
_atom_type_scat_dispersion_imag
_atom_type_scat_source
C C 0.0033 0.0016 'International Tables Vol C Tables 4.2.6.8 and 6.1.1.4'
H H 0.0000 0.0000 'International Tables Vol C Tables 4.2.6.8 and 6.1.1.4'
N N 0.0061 0.0033 'International Tables Vol C Tables 4.2.6.8 and 6.1.1.4'
O O 0.0106 0.0060 'International Tables Vol C Tables 4.2.6.8 and 6.1.1.4'
Yb Yb -0.3850 5.5486 'International Tables Vol C Tables 4.2.6.8 and 6.1.1.4'

loop_
_geom_angle_atom_site_label_1
_geom_angle_atom_site_label_2
_geom_angle_atom_site_label_3
_geom_angle
C99 C98 C103 120.0
C99 C98 C97 123.7(6)
C103 C98 C97 116.3(6)
C98 C99 H99 120.0
C98 C99 C100 120.0
C100 C99 H99 120.0
C99 C100 H100 120.0
C101 C100 C99 120.0
C101 C100 H100 120.0
C100 C101 H101 120.0
C100 C101 C102 120.0
C102 C101 H101 120.0
C101 C102 H102 120.0
C103 C102 C101 120.0
C103 C102 H102 120.0
C98 C103 H103 120.0
C102 C103 C98 120.0
C102 C103 H103 120.0
C2 C1 C9 131.3(5)
C2 C1 N1 114.1(5)
N1 C1 C9 114.5(4)
C1 C2 H2 126.9
C1 C2 C3 106.1(5)
C3 C2 H2 126.9
C4 C3 C2 134.1(5)
C4 C3 C8 120.1(5)
C8 C3 C2 105.8(5)
C3 C4 H4 120.8
C5 C4 C3 118.5(6)
C5 C4 H4 120.8
C4 C5 H5 119.1
C4 C5 C6 121.8(6)
C6 C5 H5 119.1
C5 C6 H6 120.0
C7 C6 C5 120.0(6)
C7 C6 H6 120.0
C6 C7 H7 120.4
C6 C7 C8 119.3(6)
C8 C7 H7 120.4
C7 C8 C3 120.4(5)
C7 C8 N1 129.1(5)
N1 C8 C3 110.5(5)
C1 C9 Yb1 80.6(3)
C1 C9 Yb2 160.4(3)
N2 C9 C1 130.0(5)
N2 C9 O1 116.1(5)
N2 C9 Yb1 139.6(4)
N2 C9 Yb2 60.4(3)
O1 C9 C1 113.7(4)
O1 C9 Yb1 40.1(2)
O1 C9 Yb2 57.2(2)
Yb2 C9 Yb1 83.20(13)
C11 C10 N2 117.3(5)
C15 C10 C11 122.3(5)
C15 C10 N2 120.2(5)
C10 C11 C16 120.6(5)
C12 C11 C10 117.0(6)
C12 C11 C16 122.3(6)
C11 C12 H12 119.2
C13 C12 C11 121.5(6)
C13 C12 H12 119.2
C12 C13 H13 119.7
C12 C13 C14 120.7(6)
C14 C13 H13 119.7
C13 C14 H14 119.7
C13 C14 C15 120.7(6)
C15 C14 H14 119.7
C10 C15 C14 117.7(6)
C10 C15 C19 123.3(5)
C14 C15 C19 119.1(6)
C11 C16 H16 106.8
C17 C16 C11 113.2(5)
C17 C16 H16 106.8
C17 C16 C18 111.6(6)
C18 C16 C11 111.2(5)
C18 C16 H16 106.8
C16 C17 H17A 109.5
C16 C17 H17B 109.5
C16 C17 H17C 109.5
H17A C17 H17B 109.5
H17A C17 H17C 109.5
H17B C17 H17C 109.5
C16 C18 H18A 109.5
C16 C18 H18B 109.5
C16 C18 H18C 109.5
H18A C18 H18B 109.5
H18A C18 H18C 109.5
H18B C18 H18C 109.5
C15 C19 H19 107.4
C15 C19 C20 112.0(5)
C15 C19 C21 112.2(6)
C20 C19 H19 107.4
C21 C19 H19 107.4
C21 C19 C20 110.2(6)
C19 C20 H20A 109.5
C19 C20 H20B 109.5
C19 C20 H20C 109.5
H20A C20 H20B 109.5
H20A C20 H20C 109.5
H20B C20 H20C 109.5
C19 C21 H21A 109.5
C19 C21 H21B 109.5
C19 C21 H21C 109.5
H21A C21 H21B 109.5
H21A C21 H21C 109.5
H21B C21 H21C 109.5
C23 C22 C30 131.7(5)
C23 C22 N3 112.6(5)
N3 C22 C30 115.7(5)
C22 C23 H23 126.7
C22 C23 C24 106.7(5)
C24 C23 H23 126.7
C23 C24 C25 134.4(6)
C23 C24 C29 105.9(5)
C25 C24 C29 119.7(6)
C24 C25 H25 120.7
C26 C25 C24 118.7(6)
C26 C25 H25 120.7
C25 C26 H26 119.3
C25 C26 C27 121.4(6)
C27 C26 H26 119.3
C26 C27 H27 119.0
C28 C27 C26 122.1(6)
C28 C27 H27 119.0
C27 C28 H28 121.1
C27 C28 C29 117.9(6)
C29 C28 H28 121.1
C28 C29 C24 120.2(5)
N3 C29 C24 111.0(5)
N3 C29 C28 128.7(5)
C22 C30 Yb1 80.1(3)
C22 C30 Yb2 157.2(4)
N4 C30 C22 130.6(5)
N4 C30 O2 114.8(5)
N4 C30 Yb1 142.5(4)
N4 C30 Yb2 61.0(3)
O2 C30 C22 114.5(5)
O2 C30 Yb1 39.3(2)
O2 C30 Yb2 56.8(2)
Yb2 C30 Yb1 82.91(13)
C32 C31 C36 121.8(6)
C32 C31 N4 122.2(5)
N4 C31 C36 115.9(6)
C31 C32 C33 118.7(6)
C31 C32 C37 122.3(5)
C33 C32 C37 119.0(6)
C32 C33 H33 119.6
C34 C33 C32 120.8(7)
C34 C33 H33 119.6
C33 C34 H34 119.6
C35 C34 C33 120.7(7)
C35 C34 H34 119.6
C34 C35 H35 119.1
C34 C35 C36 121.8(7)
C36 C35 H35 119.1
C31 C36 C40 122.5(6)
C35 C36 C31 116.0(7)
C35 C36 C40 121.5(6)
C32 C37 H37 107.2
C38 C37 C32 112.7(6)
C38 C37 H37 107.2
C38 C37 C39 109.8(6)
C39 C37 C32 112.4(6)
C39 C37 H37 107.2
C37 C38 H38A 109.5
C37 C38 H38B 109.5
C37 C38 H38C 109.5
H38A C38 H38B 109.5
H38A C38 H38C 109.5
H38B C38 H38C 109.5
C37 C39 H39A 109.5
C37 C39 H39B 109.5
C37 C39 H39C 109.5
H39A C39 H39B 109.5
H39A C39 H39C 109.5
H39B C39 H39C 109.5
C36 C40 H40 107.4
C41 C40 C36 113.5(6)
C41 C40 H40 107.4
C41 C40 C42 109.6(6)
C42 C40 C36 111.4(6)
C42 C40 H40 107.4
C40 C41 H41A 109.5
C40 C41 H41B 109.5
C40 C41 H41C 109.5
H41A C41 H41B 109.5
H41A C41 H41C 109.5
H41B C41 H41C 109.5
C40 C42 H42A 109.5
C40 C42 H42B 109.5
C40 C42 H42C 109.5
H42A C42 H42B 109.5
H42A C42 H42C 109.5
H42B C42 H42C 109.5
C44 C43 C51 131.5(5)
C44 C43 N5 112.0(5)
C44 C43 Yb2 153.8(4)
C51 C43 Yb2 74.2(3)
N5 C43 C51 116.5(5)
N5 C43 Yb2 42.3(2)
C43 C44 H44 127.1
C43 C44 C45 105.8(5)
C45 C44 H44 127.1
C44 C45 C46 133.7(6)
C44 C45 C50 107.0(5)
C50 C45 C46 119.4(5)
C45 C46 H46 121.0
C47 C46 C45 118.0(6)
C47 C46 H46 121.0
C46 C47 H47 118.9
C46 C47 C48 122.1(6)
C48 C47 H47 118.9
C47 C48 H48 119.6
C49 C48 C47 120.9(6)
C49 C48 H48 119.6
C48 C49 H49 120.6
C48 C49 C50 118.8(6)
C50 C49 H49 120.6
C49 C50 C45 120.8(5)
N5 C50 C45 110.2(5)
N5 C50 C49 128.9(5)
C43 C51 Yb2 78.1(3)
N6 C51 C43 122.3(5)
N6 C51 O3 124.7(5)
N6 C51 Yb2 159.6(4)
O3 C51 C43 112.9(5)
O3 C51 Yb2 34.9(2)
C57 C52 C53 122.0(6)
N6 C52 C53 118.3(6)
N6 C52 C57 119.5(6)
C52 C53 C58 121.0(6)
C54 C53 C52 117.3(7)
C54 C53 C58 121.7(7)
C53 C54 H54 119.1
C55 C54 C53 121.8(8)
C55 C54 H54 119.1
C54 C55 H55 119.7
C56 C55 C54 120.6(8)
C56 C55 H55 119.7
C55 C56 H56 118.9
C55 C56 C57 122.2(8)
C57 C56 H56 118.9
C52 C57 C56 116.1(7)
C52 C57 C61 121.8(6)
C56 C57 C61 122.1(7)
C53 C58 H58 107.7
C53 C58 C59 111.9(7)
C53 C58 C60 112.7(6)
C59 C58 H58 107.7
C60 C58 H58 107.7
C60 C58 C59 108.8(6)
C58 C59 H59A 109.5
C58 C59 H59B 109.5
C58 C59 H59C 109.5
H59A C59 H59B 109.5
H59A C59 H59C 109.5
H59B C59 H59C 109.5
C58 C60 H60A 109.5
C58 C60 H60B 109.5
C58 C60 H60C 109.5
H60A C60 H60B 109.5
H60A C60 H60C 109.5
H60B C60 H60C 109.5
C57 C61 H61 107.6
C57 C61 C62 113.3(7)
C57 C61 C63 111.3(7)
C62 C61 H61 107.6
C62 C61 C63 109.2(8)
C63 C61 H61 107.6
C61 C62 H62A 109.5
C61 C62 H62B 109.5
C61 C62 H62C 109.5
H62A C62 H62B 109.5
H62A C62 H62C 109.5
H62B C62 H62C 109.5
C61 C63 H63A 109.5
C61 C63 H63B 109.5
C61 C63 H63C 109.5
H63A C63 H63B 109.5
H63A C63 H63C 109.5
H63B C63 H63C 109.5
N7 C64 H64 123.2
N7 C64 N8 113.6(5)
N8 C64 H64 123.2
C66 C65 H65 125.4
C66 C65 N7 109.3(5)
N7 C65 H65 125.4
C65 C66 H66 127.1
C65 C66 N8 105.7(5)
N8 C66 H66 127.1
H67A C67 H67B 107.8
C68 C67 H67A 109.0
C68 C67 H67B 109.0
N8 C67 H67A 109.0
N8 C67 H67B 109.0
N8 C67 C68 112.9(5)
C69 C68 C67 120.2(6)
C73 C68 C67 122.5(6)
C73 C68 C69 117.1(6)
C68 C69 H69 118.8
C70 C69 C68 122.3(7)
C70 C69 H69 118.8
C69 C70 H70 120.3
C71 C70 C69 119.3(7)
C71 C70 H70 120.3
C70 C71 H71 119.8
C70 C71 C72 120.4(7)
C72 C71 H71 119.8
C71 C72 H72 120.0
C71 C72 C73 120.1(8)
C73 C72 H72 120.0
C68 C73 C72 120.6(7)
C68 C73 H73 119.7
C72 C73 H73 119.7
N9 C74 H74 124.7
N9 C74 N10 110.7(5)
N10 C74 H74 124.7
C76 C75 H75 127.2
C76 C75 N10 105.6(6)
N10 C75 H75 127.2
C75 C76 H76 124.3
C75 C76 N9 111.3(6)
N9 C76 H76 124.3
H77A C77 H77B 108.1
C78 C77 H77A 109.6
C78 C77 H77B 109.6
N10 C77 H77A 109.6
N10 C77 H77B 109.6
N10 C77 C78 110.1(6)
C79 C78 C77 122.1(8)
C79 C78 C83 119.6(8)
C83 C78 C77 118.3(8)
C78 C79 H79 119.3
C78 C79 C80 121.5(9)
C80 C79 H79 119.3
C79 C80 H80 119.9
C79 C80 C81 120.3(10)
C81 C80 H80 119.9
C80 C81 H81 121.2
C82 C81 C80 117.7(10)
C82 C81 H81 121.2
C81 C82 H82 119.8
C81 C82 C83 120.5(9)
C83 C82 H82 119.8
C78 C83 C82 119.9(9)
C78 C83 H83 120.0
C82 C83 H83 120.0
N11 C84 H84 123.6
N11 C84 N12 112.7(6)
N12 C84 H84 123.6
C86 C85 H85 125.4
C86 C85 N11 109.2(6)
N11 C85 H85 125.4
C85 C86 H86 126.3
C85 C86 N12 107.5(6)
N12 C86 H86 126.3
H87A C87 H87B 107.8
C88 C87 H87A 108.9
C88 C87 H87B 108.9
N12 C87 H87A 108.9
N12 C87 H87B 108.9
N12 C87 C88 113.2(6)
C89 C88 C87 119.5(7)
C89 C88 C93 118.2(7)
C93 C88 C87 122.2(6)
C88 C89 H89 120.2
C88 C89 C90 119.5(8)
C90 C89 H89 120.2
C89 C90 H90 119.7
C91 C90 C89 120.7(8)
C91 C90 H90 119.7
C90 C91 H91 119.3
C90 C91 C92 121.5(8)
C92 C91 H91 119.3
C91 C92 H92 120.5
C91 C92 C93 118.9(8)
C93 C92 H92 120.5
C88 C93 C92 121.2(7)
C88 C93 H93 119.4
C92 C93 H93 119.4
N13 C94 H94 123.9
N14 C94 H94 123.9
N14 C94 N13 112.2(6)
C96 C95 H95 124.7
C96 C95 N13 110.6(6)
N13 C95 H95 124.7
C95 C96 H96 127.3
C95 C96 N14 105.5(6)
N14 C96 H96 127.3
C98 C97 H97A 108.7
C98 C97 H97B 108.7
C98 C97 N14 114.3(7)
H97A C97 H97B 107.6
N14 C97 H97A 108.7
N14 C97 H97B 108.7
C1 N1 C8 103.4(4)
C1 N1 Yb1 115.1(3)
C8 N1 Yb1 141.1(3)
C9 N2 C10 122.8(4)
C9 N2 Yb2 92.2(3)
C10 N2 Yb2 144.1(3)
C22 N3 Yb1 111.8(3)
C29 N3 C22 103.8(4)
C29 N3 Yb1 139.1(4)
C30 N4 C31 121.1(5)
C30 N4 Yb2 91.7(3)
C31 N4 Yb2 146.0(4)
C43 N5 Yb2 113.7(3)
C50 N5 C43 105.1(4)
C50 N5 Yb2 140.7(4)
C51 N6 C52 117.3(5)
C64 N7 C65 104.5(5)
C64 N7 Yb1 126.4(4)
C65 N7 Yb1 129.1(4)
C64 N8 C66 106.9(5)
C64 N8 C67 127.2(5)
C66 N8 C67 125.9(5)
C74 N9 C76 104.4(5)
C74 N9 Yb1 127.9(4)
C76 N9 Yb1 127.6(4)
C74 N10 C75 107.9(5)
C74 N10 C77 125.8(6)
C75 N10 C77 126.2(5)
C84 N11 C85 104.4(5)
C84 N11 Yb1 133.4(4)
C85 N11 Yb1 122.1(4)
C84 N12 C86 106.2(5)
C84 N12 C87 125.7(6)
C86 N12 C87 128.1(5)
C94 N13 C95 104.4(5)
C94 N13 Yb2 123.4(4)
C95 N13 Yb2 129.6(4)
C94 N14 C96 107.3(6)
C94 N14 C97 126.7(6)
C96 N14 C97 126.0(6)
C9 O1 Yb1 117.9(3)
C9 O1 Yb2 94.7(3)
Yb1 O1 Yb2 116.24(13)
C30 O2 Yb1 119.0(3)
C30 O2 Yb2 95.2(3)
Yb1 O2 Yb2 116.69(13)
C51 O3 Yb2 124.4(3)
C9 Yb1 Yb2 44.81(10)
C30 Yb1 C9 89.90(13)
C30 Yb1 Yb2 45.15(10)
N1 Yb1 C9 49.80(14)
N1 Yb1 C30 139.03(14)
N1 Yb1 N3 171.29(14)
N1 Yb1 N9 86.06(14)
N1 Yb1 Yb2 94.07(10)
N3 Yb1 C9 138.81(14)
N3 Yb1 C30 49.66(14)
N3 Yb1 N9 85.25(15)
N3 Yb1 Yb2 94.64(10)
N7 Yb1 C9 96.06(13)
N7 Yb1 C30 94.30(15)
N7 Yb1 N1 96.79(14)
N7 Yb1 N3 81.70(14)
N7 Yb1 N9 83.60(15)
N7 Yb1 N11 164.15(14)
N7 Yb1 Yb2 99.18(10)
N9 Yb1 C9 135.65(14)
N9 Yb1 C30 134.44(14)
N9 Yb1 Yb2 177.18(11)
N11 Yb1 C9 98.20(14)
N11 Yb1 C30 92.60(15)
N11 Yb1 N1 87.22(15)
N11 Yb1 N3 92.01(15)
N11 Yb1 N9 81.39(15)
N11 Yb1 Yb2 95.80(10)
O1 Yb1 C9 21.93(11)
O1 Yb1 C30 73.94(12)
O1 Yb1 N1 68.68(12)
O1 Yb1 N3 119.39(13)
O1 Yb1 N7 82.42(12)
O1 Yb1 N9 149.28(13)
O1 Yb1 N11 113.23(13)
O1 Yb1 Yb2 32.47(8)
O2 Yb1 C9 75.18(12)
O2 Yb1 C30 21.74(12)
O2 Yb1 N1 120.53(12)
O2 Yb1 N3 67.74(13)
O2 Yb1 N7 111.32(14)
O2 Yb1 N9 145.83(13)
O2 Yb1 N11 79.17(14)
O2 Yb1 O1 64.87(11)
O2 Yb1 Yb2 32.46(8)
C9 Yb2 C30 103.85(14)
C9 Yb2 C43 106.99(14)
C9 Yb2 C51 120.65(14)
C9 Yb2 Yb1 52.00(10)
C30 Yb2 C43 126.47(15)
C30 Yb2 C51 132.30(15)
C30 Yb2 Yb1 51.93(11)
C43 Yb2 Yb1 138.23(10)
C51 Yb2 C43 27.67(14)
C51 Yb2 Yb1 165.71(10)
N2 Yb2 C9 27.43(13)
N2 Yb2 C30 130.10(14)
N2 Yb2 C43 92.07(13)
N2 Yb2 C51 96.92(14)
N2 Yb2 N4 157.21(14)
N2 Yb2 Yb1 78.37(9)
N4 Yb2 C9 130.17(14)
N4 Yb2 C30 27.29(14)
N4 Yb2 C43 104.83(14)
N4 Yb2 C51 105.16(14)
N4 Yb2 Yb1 78.85(10)
N5 Yb2 C9 94.07(14)
N5 Yb2 C30 113.15(15)
N5 Yb2 C43 24.00(13)
N5 Yb2 C51 51.64(14)
N5 Yb2 N2 89.13(14)
N5 Yb2 N4 100.07(14)
N5 Yb2 N13 147.45(15)
N5 Yb2 O1 91.29(13)
N5 Yb2 O2 130.82(13)
N5 Yb2 Yb1 114.41(10)
N13 Yb2 C9 106.83(15)
N13 Yb2 C30 86.21(16)
N13 Yb2 C43 123.54(14)
N13 Yb2 C51 95.87(15)
N13 Yb2 N2 98.02(15)
N13 Yb2 N4 85.44(15)
N13 Yb2 Yb1 98.14(11)
O1 Yb2 C9 28.10(12)
O1 Yb2 C30 79.34(13)
O1 Yb2 C43 112.32(12)
O1 Yb2 C51 136.20(12)
O1 Yb2 N2 55.04(12)
O1 Yb2 N4 103.57(12)
O1 Yb2 N13 118.82(13)
O1 Yb2 O2 62.09(11)
O1 Yb2 Yb1 31.29(7)
O2 Yb2 C9 80.66(12)
O2 Yb2 C30 27.92(13)
O2 Yb2 C43 151.12(12)
O2 Yb2 C51 158.59(13)
O2 Yb2 N2 104.24(12)
O2 Yb2 N4 54.22(13)
O2 Yb2 N13 78.18(13)
O2 Yb2 Yb1 30.85(8)
O3 Yb2 C9 127.55(14)
O3 Yb2 C30 128.31(15)
O3 Yb2 C43 48.38(13)
O3 Yb2 C51 20.72(13)
O3 Yb2 N2 100.40(14)
O3 Yb2 N4 102.25(14)
O3 Yb2 N5 72.30(13)
O3 Yb2 N13 75.17(14)
O3 Yb2 O1 151.44(12)
O3 Yb2 O2 145.78(12)
O3 Yb2 Yb1 173.03(9)

loop_
_geom_bond_atom_site_label_1
_geom_bond_atom_site_label_2
_geom_bond_distance
C98 C99 1.3900
C98 C103 1.3900
C98 C97 1.424(8)
C99 H99 0.9300
C99 C100 1.3900
C100 H100 0.9300
C100 C101 1.3900
C101 H101 0.9300
C101 C102 1.3900
C102 H102 0.9300
C102 C103 1.3900
C103 H103 0.9300
C1 C2 1.349(7)
C1 C9 1.489(7)
C1 N1 1.387(6)
C2 H2 0.9300
C2 C3 1.427(7)
C3 C4 1.387(7)
C3 C8 1.416(7)
C4 H4 0.9300
C4 C5 1.371(8)
C5 H5 0.9300
C5 C6 1.402(8)
C6 H6 0.9300
C6 C7 1.373(8)
C7 H7 0.9300
C7 C8 1.384(8)
C8 N1 1.401(6)
C9 N2 1.290(6)
C9 O1 1.323(5)
C9 Yb1 3.129(5)
C9 Yb2 2.798(5)
C10 C11 1.405(8)
C10 C15 1.397(8)
C10 N2 1.434(6)
C11 C12 1.400(8)
C11 C16 1.524(8)
C12 H12 0.9300
C12 C13 1.360(9)
C13 H13 0.9300
C13 C14 1.382(9)
C14 H14 0.9300
C14 C15 1.398(8)
C15 C19 1.495(8)
C16 H16 0.9800
C16 C17 1.498(9)
C16 C18 1.519(9)
C17 H17A 0.9600
C17 H17B 0.9600
C17 H17C 0.9600
C18 H18A 0.9600
C18 H18B 0.9600
C18 H18C 0.9600
C19 H19 0.9800
C19 C20 1.559(9)
C19 C21 1.541(9)
C20 H20A 0.9600
C20 H20B 0.9600
C20 H20C 0.9600
C21 H21A 0.9600
C21 H21B 0.9600
C21 H21C 0.9600
C22 C23 1.380(7)
C22 C30 1.459(7)
C22 N3 1.397(7)
C23 H23 0.9300
C23 C24 1.404(8)
C24 C25 1.411(8)
C24 C29 1.427(8)
C25 H25 0.9300
C25 C26 1.362(8)
C26 H26 0.9300
C26 C27 1.385(9)
C27 H27 0.9300
C27 C28 1.384(8)
C28 H28 0.9300
C28 C29 1.396(8)
C29 N3 1.388(6)
C30 N4 1.292(7)
C30 O2 1.325(6)
C30 Yb1 3.128(5)
C30 Yb2 2.817(5)
C31 C32 1.371(9)
C31 C36 1.437(8)
C31 N4 1.434(7)
C32 C33 1.397(8)
C32 C37 1.532(9)
C33 H33 0.9300
C33 C34 1.367(9)
C34 H34 0.9300
C34 C35 1.362(10)
C35 H35 0.9300
C35 C36 1.405(8)
C36 C40 1.525(9)
C37 H37 0.9800
C37 C38 1.487(9)
C37 C39 1.525(9)
C38 H38A 0.9600
C38 H38B 0.9600
C38 H38C 0.9600
C39 H39A 0.9600
C39 H39B 0.9600
C39 H39C 0.9600
C40 H40 0.9800
C40 C41 1.504(9)
C40 C42 1.513(10)
C41 H41A 0.9600
C41 H41B 0.9600
C41 H41C 0.9600
C42 H42A 0.9600
C42 H42B 0.9600
C42 H42C 0.9600
C43 C44 1.376(7)
C43 C51 1.489(7)
C43 N5 1.393(6)
C43 Yb2 3.138(5)
C44 H44 0.9300
C44 C45 1.402(7)
C45 C46 1.429(7)
C45 C50 1.414(8)
C46 H46 0.9300
C46 C47 1.369(8)
C47 H47 0.9300
C47 C48 1.398(8)
C48 H48 0.9300
C48 C49 1.374(8)
C49 H49 0.9300
C49 C50 1.398(7)
C50 N5 1.365(6)
C51 N6 1.264(7)
C51 O3 1.323(6)
C51 Yb2 3.086(6)
C52 C53 1.411(9)
C52 C57 1.410(9)
C52 N6 1.405(8)
C53 C54 1.402(9)
C53 C58 1.486(9)
C54 H54 0.9300
C54 C55 1.356(10)
C55 H55 0.9300
C55 C56 1.356(10)
C56 H56 0.9300
C56 C57 1.421(9)
C57 C61 1.501(10)
C58 H58 0.9800
C58 C59 1.515(10)
C58 C60 1.498(9)
C59 H59A 0.9600
C59 H59B 0.9600
C59 H59C 0.9600
C60 H60A 0.9600
C60 H60B 0.9600
C60 H60C 0.9600
C61 H61 0.9800
C61 C62 1.517(10)
C61 C63 1.520(11)
C62 H62A 0.9600
C62 H62B 0.9600
C62 H62C 0.9600
C63 H63A 0.9600
C63 H63B 0.9600
C63 H63C 0.9600
C64 H64 0.9300
C64 N7 1.307(6)
C64 N8 1.315(7)
C65 H65 0.9300
C65 C66 1.365(8)
C65 N7 1.380(7)
C66 H66 0.9300
C66 N8 1.372(7)
C67 H67A 0.9700
C67 H67B 0.9700
C67 C68 1.504(8)
C67 N8 1.456(6)
C68 C69 1.386(8)
C68 C73 1.379(9)
C69 H69 0.9300
C69 C70 1.365(9)
C70 H70 0.9300
C70 C71 1.356(10)
C71 H71 0.9300
C71 C72 1.367(10)
C72 H72 0.9300
C72 C73 1.382(9)
C73 H73 0.9300
C74 H74 0.9300
C74 N9 1.331(7)
C74 N10 1.345(7)
C75 H75 0.9300
C75 C76 1.340(8)
C75 N10 1.355(8)
C76 H76 0.9300
C76 N9 1.363(7)
C77 H77A 0.9700
C77 H77B 0.9700
C77 C78 1.501(9)
C77 N10 1.494(8)
C78 C79 1.325(10)
C78 C83 1.364(10)
C79 H79 0.9300
C79 C80 1.361(11)
C80 H80 0.9300
C80 C81 1.381(12)
C81 H81 0.9300
C81 C82 1.362(12)
C82 H82 0.9300
C82 C83 1.380(11)
C83 H83 0.9300
C84 H84 0.9300
C84 N11 1.318(7)
C84 N12 1.334(7)
C85 H85 0.9300
C85 C86 1.343(8)
C85 N11 1.384(7)
C86 H86 0.9300
C86 N12 1.360(8)
C87 H87A 0.9700
C87 H87B 0.9700
C87 C88 1.492(9)
C87 N12 1.457(7)
C88 C89 1.372(9)
C88 C93 1.392(10)
C89 H89 0.9300
C89 C90 1.427(10)
C90 H90 0.9300
C90 C91 1.327(11)
C91 H91 0.9300
C91 C92 1.361(10)
C92 H92 0.9300
C92 C93 1.401(10)
C93 H93 0.9300
C94 H94 0.9300
C94 N13 1.325(7)
C94 N14 1.312(8)
C95 H95 0.9300
C95 C96 1.333(8)
C95 N13 1.375(7)
C96 H96 0.9300
C96 N14 1.388(9)
C97 H97A 0.9700
C97 H97B 0.9700
C97 N14 1.465(8)
N1 Yb1 2.396(4)
N2 Yb2 2.435(4)
N3 Yb1 2.424(4)
N4 Yb2 2.466(4)
N5 Yb2 2.307(4)
N7 Yb1 2.389(4)
N9 Yb1 2.429(4)
N11 Yb1 2.392(4)
N13 Yb2 2.415(4)
O1 Yb1 2.283(3)
O1 Yb2 2.360(3)
O2 Yb1 2.263(3)
O2 Yb2 2.368(3)
O3 Yb2 2.139(3)
Yb1 Yb2 3.9426(3)
